data_1553843
loop_
_publ_author_name
'Wu, Qiuju'
'Li, Chengcheng'
'Wang, Weihong'
'Wang, Hongling'
'Pan, Dingwu'
'Zheng, Pengcheng'

_publ_section_title
;
 NHC-catalyzed enantioselective synthesis of dihydropyran-4-carbonitriles
 bearing all-carbon quaternary centers
;
_journal_issue 12
_journal_name_full 'Organic Chemistry Frontiers'
_journal_page_first 2323
_journal_paper_doi 10.1039/C7QO00571G
_journal_volume 4
_journal_year 2017
_chemical_absolute_configuration R
_chemical_formula_moiety 'C16 H15 N O4'
_chemical_formula_sum 'C16 H15 N O4'
_chemical_formula_weight 285.29
_chemical_name_systematic 3a
_chemical_properties_physical ', Moisture-sensitive'
_space_group_IT_number 19
_space_group_name_Hall 'P 2ac 2ab'
_space_group_name_H-M_alt 'P 21 21 21'
_symmetry_cell_setting orthorhombic
_symmetry_space_group_name_H-M 'P 21 21 21'
_atom_sites_solution_hydrogens geom
_atom_sites_solution_primary direct
_atom_sites_solution_secondary difmap
_audit_creation_method SHELXL-97
_audit_update_record
;
2017-07-02 deposited with the CCDC.
2017-08-24 downloaded from the CCDC.
;
_cell_angle_alpha 90.00
_cell_angle_beta 90.00
_cell_angle_gamma 90.00
_cell_formula_units_Z 4
_cell_length_a 7.9730(3)
_cell_length_b 12.9128(5)
_cell_length_c 14.3781(8)
_cell_measurement_reflns_used 1647
_cell_measurement_temperature 293(2)
_cell_measurement_theta_max 70.7850
_cell_measurement_theta_min 4.5700
_cell_volume 1480.28(11)
_computing_cell_refinement 'Bruker FRAMBO'
_computing_data_collection 'Bruker FRAMBO'
_computing_data_reduction 'Bruker SAINT'
_computing_molecular_graphics 'Bruker SHELXTL'
_computing_publication_material 'Bruker SHELXTL'
_computing_structure_refinement 'SHELXL-97 (Sheldrick, 1997)'
_computing_structure_solution 'SHELXS-97 (Sheldrick, 1990)'
_diffrn_ambient_temperature 293(2)
_diffrn_measured_fraction_theta_full 0.999
_diffrn_measured_fraction_theta_max 0.999
_diffrn_measurement_device_type 'CCD area detector'
_diffrn_measurement_method 'phi and omega scans'
_diffrn_radiation_monochromator graphite
_diffrn_radiation_source 'fine-focus sealed tube'
_diffrn_radiation_type CuK\a
_diffrn_radiation_wavelength 1.54178
_diffrn_reflns_av_R_equivalents 0.0220
_diffrn_reflns_av_sigmaI/netI 0.0383
_diffrn_reflns_limit_h_max 7
_diffrn_reflns_limit_h_min -9
_diffrn_reflns_limit_k_max 7
_diffrn_reflns_limit_k_min -15
_diffrn_reflns_limit_l_max 17
_diffrn_reflns_limit_l_min -13
_diffrn_reflns_number 3269
_diffrn_reflns_theta_full 66.05
_diffrn_reflns_theta_max 66.05
_diffrn_reflns_theta_min 4.60
_exptl_absorpt_coefficient_mu 0.767
_exptl_absorpt_correction_T_max 0.9069
_exptl_absorpt_correction_T_min 0.7752
_exptl_absorpt_correction_type multi-scan
_exptl_absorpt_process_details sadabs
_exptl_crystal_colour colourless
_exptl_crystal_density_diffrn 1.280
_exptl_crystal_density_method 'not measured'
_exptl_crystal_description block
_exptl_crystal_F_000 600
_exptl_crystal_size_max 0.35
_exptl_crystal_size_mid 0.20
_exptl_crystal_size_min 0.13
_refine_diff_density_max 0.139
_refine_diff_density_min -0.133
_refine_diff_density_rms 0.032
_refine_ls_abs_structure_details 'Flack H D (1983), Acta Cryst. A39, 876-881'
_refine_ls_abs_structure_Flack 0.1(3)
_refine_ls_extinction_coef 0.056(2)
_refine_ls_extinction_expression Fc^*^=kFc[1+0.001xFc^2^\l^3^/sin(2\q)]^-1/4^
_refine_ls_extinction_method SHELXL
_refine_ls_goodness_of_fit_ref 1.033
_refine_ls_hydrogen_treatment mixed
_refine_ls_matrix_type full
_refine_ls_number_parameters 193
_refine_ls_number_reflns 2197
_refine_ls_number_restraints 0
_refine_ls_restrained_S_all 1.033
_refine_ls_R_factor_all 0.0445
_refine_ls_R_factor_gt 0.0406
_refine_ls_shift/su_max 0.002
_refine_ls_shift/su_mean 0.000
_refine_ls_structure_factor_coef Fsqd
_refine_ls_weighting_details 'calc w=1/[\s^2^(Fo^2^)+(0.0578P)^2^+0.1128P] where P=(Fo^2^+2Fc^2^)/3'
_refine_ls_weighting_scheme calc
_refine_ls_wR_factor_gt 0.1060
_refine_ls_wR_factor_ref 0.1097
_reflns_number_gt 2023
_reflns_number_total 2197
_reflns_threshold_expression >2sigma(I)
_cod_data_source_file c7qo00571g2.cif
_cod_data_source_block 170617b
_cod_depositor_comments
;
The following automatic conversions were performed:

data item '_symmetry_cell_setting' value 'Orthorhombic' was changed
to 'orthorhombic' in accordance with the
/home/saulius/struct/COD-crude-data/automatic-downloads/DataCite-retrospective/RSC/depositions/lib/dictionaries/cif_core.dic
dictionary named 'cif_core.dic' version 2.4.2 last updated on
2011-04-26.

Automatic conversion script
Id: cif_fix_values 6909 2019-04-08 15:41:33Z antanas 
;
_cod_original_sg_symbol_H-M P2(1)2(1)2(1)
_cod_database_code 1553843

loop_
_symmetry_equiv_pos_as_xyz
'x, y, z'
'-x+1/2, -y, z+1/2'
'-x, y+1/2, -z+1/2'
'x+1/2, -y+1/2, -z'

loop_
_atom_site_label
_atom_site_type_symbol
_atom_site_fract_x
_atom_site_fract_y
_atom_site_fract_z
_atom_site_U_iso_or_equiv
_atom_site_adp_type
_atom_site_occupancy
_atom_site_symmetry_multiplicity
_atom_site_calc_flag
_atom_site_refinement_flags
N1 N 1.0970(4) -0.08275(17) 0.74136(19) 0.0735(7) Uani 1 1 d .
O1 O 0.9700(2) 0.20614(15) 0.62117(11) 0.0558(5) Uani 1 1 d .
O2 O 1.2435(2) 0.2068(2) 0.61096(14) 0.0800(6) Uani 1 1 d .
O3 O 0.5374(2) 0.12542(17) 0.78649(15) 0.0701(6) Uani 1 1 d .
O4 O 0.7038(2) -0.00186(13) 0.83760(15) 0.0652(6) Uani 1 1 d .
C1 C 1.1256(3) 0.19693(18) 0.66061(18) 0.0512(6) Uani 1 1 d .
C2 C 1.1290(3) 0.17984(17) 0.76240(16) 0.0448(5) Uani 1 1 d .
H2A H 1.1095 0.2454 0.7936 0.054 Uiso 1 1 calc R
H2B H 1.2397 0.1558 0.7801 0.054 Uiso 1 1 calc R
C3 C 0.9972(3) 0.10054(16) 0.79629(15) 0.0401(5) Uani 1 1 d .
C4 C 0.8301(3) 0.12579(15) 0.74942(15) 0.0406(5) Uani 1 1 d .
C5 C 0.8258(3) 0.17817(17) 0.66960(17) 0.0472(5) Uani 1 1 d .
C6 C 0.6771(4) 0.2131(2) 0.6150(2) 0.0704(8) Uani 1 1 d .
H6A H 0.5763 0.1933 0.6469 0.106 Uiso 1 1 calc R
H6B H 0.6792 0.1813 0.5546 0.106 Uiso 1 1 calc R
H6C H 0.6801 0.2870 0.6083 0.106 Uiso 1 1 calc R
C7 C 0.9882(3) 0.10840(17) 0.90334(16) 0.0453(5) Uani 1 1 d .
C8 C 0.9126(4) 0.19456(19) 0.94200(18) 0.0575(6) Uani 1 1 d .
H8 H 0.8639 0.2443 0.9038 0.069 Uiso 1 1 calc R
C9 C 0.9095(5) 0.2068(3) 1.0373(2) 0.0787(9) Uani 1 1 d .
H9 H 0.8577 0.2646 1.0630 0.094 Uiso 1 1 calc R
C10 C 0.9815(5) 0.1349(3) 1.0946(2) 0.0892(11) Uani 1 1 d .
H10 H 0.9800 0.1442 1.1588 0.107 Uiso 1 1 calc R
C11 C 1.0564(5) 0.0488(3) 1.0566(2) 0.0847(10) Uani 1 1 d .
H11 H 1.1045 -0.0006 1.0955 0.102 Uiso 1 1 calc R
C12 C 1.0610(3) 0.0347(2) 0.96092(19) 0.0634(7) Uani 1 1 d .
H12 H 1.1123 -0.0236 0.9356 0.076 Uiso 1 1 calc R
C13 C 1.0517(3) -0.00428(19) 0.76677(16) 0.0481(6) Uani 1 1 d .
C14 C 0.6732(3) 0.08614(18) 0.79175(18) 0.0494(6) Uani 1 1 d .
C15 C 0.5665(4) -0.0446(2) 0.8935(3) 0.0908(12) Uani 1 1 d .
H15A H 0.5850 -0.1181 0.9026 0.109 Uiso 1 1 calc R
H15B H 0.4617 -0.0361 0.8601 0.109 Uiso 1 1 calc R
C16 C 0.5536(5) 0.0068(3) 0.9848(3) 0.1069(14) Uani 1 1 d .
H16A H 0.5348 0.0795 0.9760 0.160 Uiso 1 1 calc R
H16B H 0.6558 -0.0034 1.0189 0.160 Uiso 1 1 calc R
H16C H 0.4616 -0.0224 1.0190 0.160 Uiso 1 1 calc R

loop_
_atom_site_aniso_label
_atom_site_aniso_U_11
_atom_site_aniso_U_22
_atom_site_aniso_U_33
_atom_site_aniso_U_23
_atom_site_aniso_U_13
_atom_site_aniso_U_12
N1 0.0817(16) 0.0505(11) 0.0883(17) -0.0067(12) 0.0091(15) 0.0131(12)
O1 0.0465(9) 0.0702(10) 0.0509(9) 0.0134(8) -0.0009(8) 0.0019(9)
O2 0.0498(11) 0.1238(17) 0.0665(12) 0.0242(13) 0.0122(10) -0.0080(12)
O3 0.0371(9) 0.0915(13) 0.0816(13) 0.0186(11) 0.0021(9) 0.0105(9)
O4 0.0435(9) 0.0508(8) 0.1013(14) 0.0154(10) 0.0080(10) -0.0048(8)
C1 0.0451(13) 0.0534(12) 0.0550(13) 0.0071(12) 0.0012(12) -0.0041(11)
C2 0.0350(11) 0.0460(10) 0.0533(13) 0.0010(10) -0.0019(10) -0.0022(9)
C3 0.0352(11) 0.0387(10) 0.0464(11) 0.0011(9) -0.0009(10) 0.0003(9)
C4 0.0357(11) 0.0371(9) 0.0490(11) -0.0038(9) -0.0029(10) 0.0022(9)
C5 0.0389(11) 0.0494(11) 0.0534(12) -0.0011(11) -0.0024(11) 0.0033(10)
C6 0.0532(15) 0.0856(17) 0.0723(17) 0.0177(16) -0.0130(14) 0.0117(15)
C7 0.0390(11) 0.0491(11) 0.0479(11) 0.0041(10) -0.0023(10) -0.0042(10)
C8 0.0643(15) 0.0557(13) 0.0526(13) -0.0014(11) 0.0054(13) 0.0002(13)
C9 0.098(2) 0.0800(18) 0.0586(16) -0.0132(16) 0.0194(17) -0.0083(19)
C10 0.110(3) 0.109(3) 0.0487(14) 0.0000(18) 0.0007(18) -0.016(2)
C11 0.088(2) 0.106(2) 0.0601(17) 0.0239(18) -0.0174(18) -0.001(2)
C12 0.0581(16) 0.0707(15) 0.0615(16) 0.0131(13) -0.0096(13) 0.0040(14)
C13 0.0435(12) 0.0470(11) 0.0539(13) 0.0027(11) -0.0005(11) 0.0033(10)
C14 0.0374(12) 0.0527(12) 0.0580(13) -0.0024(11) -0.0031(11) -0.0011(10)
C15 0.0519(17) 0.0695(17) 0.151(4) 0.034(2) 0.013(2) -0.0154(15)
C16 0.099(3) 0.115(3) 0.106(3) 0.048(3) 0.034(2) 0.006(2)

loop_
_atom_type_symbol
_atom_type_description
_atom_type_scat_dispersion_real
_atom_type_scat_dispersion_imag
_atom_type_scat_source
C C 0.0181 0.0091 'International Tables Vol C Tables 4.2.6.8 and 6.1.1.4'
H H 0.0000 0.0000 'International Tables Vol C Tables 4.2.6.8 and 6.1.1.4'
N N 0.0311 0.0180 'International Tables Vol C Tables 4.2.6.8 and 6.1.1.4'
O O 0.0492 0.0322 'International Tables Vol C Tables 4.2.6.8 and 6.1.1.4'

loop_
_geom_angle_atom_site_label_1
_geom_angle_atom_site_label_2
_geom_angle_atom_site_label_3
_geom_angle
C1 O1 C5 121.23(17)
C14 O4 C15 117.0(2)
O2 C1 O1 117.3(2)
O2 C1 C2 126.6(2)
O1 C1 C2 116.0(2)
C1 C2 C3 113.46(19)
C1 C2 H2A 108.9
C3 C2 H2A 108.9
C1 C2 H2B 108.9
C3 C2 H2B 108.9
H2A C2 H2B 107.7
C13 C3 C4 108.87(18)
C13 C3 C7 111.04(19)
C4 C3 C7 112.62(18)
C13 C3 C2 108.40(17)
C4 C3 C2 108.18(17)
C7 C3 C2 107.61(17)
C5 C4 C14 120.5(2)
C5 C4 C3 120.7(2)
C14 C4 C3 118.75(18)
C4 C5 O1 122.8(2)
C4 C5 C6 128.8(2)
O1 C5 C6 108.3(2)
C5 C6 H6A 109.5
C5 C6 H6B 109.5
H6A C6 H6B 109.5
C5 C6 H6C 109.5
H6A C6 H6C 109.5
H6B C6 H6C 109.5
C8 C7 C12 119.6(2)
C8 C7 C3 118.3(2)
C12 C7 C3 122.0(2)
C9 C8 C7 120.0(3)
C9 C8 H8 120.0
C7 C8 H8 120.0
C10 C9 C8 120.9(3)
C10 C9 H9 119.5
C8 C9 H9 119.5
C9 C10 C11 119.4(3)
C9 C10 H10 120.3
C11 C10 H10 120.3
C10 C11 C12 120.7(3)
C10 C11 H11 119.6
C12 C11 H11 119.6
C7 C12 C11 119.3(3)
C7 C12 H12 120.3
C11 C12 H12 120.3
N1 C13 C3 177.2(3)
O3 C14 O4 123.8(2)
O3 C14 C4 126.2(2)
O4 C14 C4 110.0(2)
O4 C15 C16 111.8(3)
O4 C15 H15A 109.3
C16 C15 H15A 109.3
O4 C15 H15B 109.3
C16 C15 H15B 109.3
H15A C15 H15B 107.9
C15 C16 H16A 109.5
C15 C16 H16B 109.5
H16A C16 H16B 109.5
C15 C16 H16C 109.5
H16A C16 H16C 109.5
H16B C16 H16C 109.5

loop_
_geom_bond_atom_site_label_1
_geom_bond_atom_site_label_2
_geom_bond_distance
N1 C13 1.136(3)
O1 C1 1.369(3)
O1 C5 1.391(3)
O2 C1 1.187(3)
O3 C14 1.199(3)
O4 C14 1.336(3)
O4 C15 1.465(3)
C1 C2 1.480(3)
C2 C3 1.546(3)
C2 H2A 0.9700
C2 H2B 0.9700
C3 C13 1.483(3)
C3 C4 1.528(3)
C3 C7 1.544(3)
C4 C5 1.332(3)
C4 C14 1.482(3)
C5 C6 1.492(4)
C6 H6A 0.9600
C6 H6B 0.9600
C6 H6C 0.9600
C7 C8 1.382(3)
C7 C12 1.389(3)
C8 C9 1.380(4)
C8 H8 0.9300
C9 C10 1.367(5)
C9 H9 0.9300
C10 C11 1.375(5)
C10 H10 0.9300
C11 C12 1.389(4)
C11 H11 0.9300
C12 H12 0.9300
C15 C16 1.475(5)
C15 H15A 0.9700
C15 H15B 0.9700
C16 H16A 0.9600
C16 H16B 0.9600
C16 H16C 0.9600

loop_
_geom_torsion_atom_site_label_1
_geom_torsion_atom_site_label_2
_geom_torsion_atom_site_label_3
_geom_torsion_atom_site_label_4
_geom_torsion
C5 O1 C1 O2 168.6(2)
C5 O1 C1 C2 -13.8(3)
O2 C1 C2 C3 -139.7(3)
O1 C1 C2 C3 43.1(3)
C1 C2 C3 C13 72.1(2)
C1 C2 C3 C4 -45.8(2)
C1 C2 C3 C7 -167.71(19)
C13 C3 C4 C5 -94.2(2)
C7 C3 C4 C5 142.2(2)
C2 C3 C4 C5 23.4(3)
C13 C3 C4 C14 82.6(2)
C7 C3 C4 C14 -41.0(3)
C2 C3 C4 C14 -159.77(18)
C14 C4 C5 O1 -172.0(2)
C3 C4 C5 O1 4.8(3)
C14 C4 C5 C6 5.4(4)
C3 C4 C5 C6 -177.9(2)
C1 O1 C5 C4 -11.3(4)
C1 O1 C5 C6 170.8(2)
C13 C3 C7 C8 -169.1(2)
C4 C3 C7 C8 -46.7(3)
C2 C3 C7 C8 72.4(3)
C13 C3 C7 C12 14.3(3)
C4 C3 C7 C12 136.7(2)
C2 C3 C7 C12 -104.2(3)
C12 C7 C8 C9 -0.2(4)
C3 C7 C8 C9 -176.8(3)
C7 C8 C9 C10 0.5(5)
C8 C9 C10 C11 -0.7(6)
C9 C10 C11 C12 0.7(6)
C8 C7 C12 C11 0.1(4)
C3 C7 C12 C11 176.6(3)
C10 C11 C12 C7 -0.3(5)
C4 C3 C13 N1 94(6)
C7 C3 C13 N1 -142(6)
C2 C3 C13 N1 -24(6)
C15 O4 C14 O3 -7.7(4)
C15 O4 C14 C4 172.5(2)
C5 C4 C14 O3 -31.6(4)
C3 C4 C14 O3 151.5(3)
C5 C4 C14 O4 148.1(2)
C3 C4 C14 O4 -28.7(3)
C14 O4 C15 C16 -81.3(4)
